data_7158937
loop_
_publ_author_name
'Mukhopadhyay, Soumendranath'
'Boobalan, Ramalingam'
'Chein, Rong-Jie'

_publ_section_title
;
 Oxathiaborolium-catalyzed enantioselective [2 + 2] cycloadditions
;
_journal_name_full 'Organic &amp; Biomolecular Chemistry'
_journal_paper_doi 10.1039/D2OB01779B
_journal_year 2022
_chemical_absolute_configuration ad
_chemical_formula_moiety 'C23 H33 N O3 Si'
_chemical_formula_sum 'C23 H33 N O3 Si'
_chemical_formula_weight 399.59
_space_group_crystal_system orthorhombic
_space_group_IT_number 19
_space_group_name_Hall 'P 2ac 2ab'
_space_group_name_H-M_alt 'P 21 21 21'
_atom_sites_solution_hydrogens geom
_audit_creation_method SHELXL-2018/3
_audit_update_record
;
2021-05-11 deposited with the CCDC.	2022-10-10 downloaded from the CCDC.
;
_cell_angle_alpha 90
_cell_angle_beta 90
_cell_angle_gamma 90
_cell_formula_units_Z 4
_cell_length_a 6.3096(2)
_cell_length_b 12.9213(4)
_cell_length_c 26.6212(8)
_cell_measurement_reflns_used 9885
_cell_measurement_temperature 100.0(2)
_cell_measurement_theta_max 72.27
_cell_measurement_theta_min 3.8
_cell_volume 2170.38(12)
_computing_cell_refinement 'SAINT V8.40A (Bruker Nano, Inc., 2019)'
_computing_data_collection 'Bruker Instrument Service v2012.12.0.3'
_computing_data_reduction 'SAINT V8.40A (Bruker Nano, Inc., 2019)'
_computing_molecular_graphics 'shelXle (C.B. Huebschle, rev 958)'
_computing_publication_material 'WinGX publication routines (Farrugia, 2014)'
_computing_structure_refinement 'SHELXL-2018/3 (Sheldrick, 2018)'
_computing_structure_solution 'SHELXT 2014/5 (Sheldrick, 2014)'
_diffrn_ambient_temperature 100.0(2)
_diffrn_measured_fraction_theta_full 1.000
_diffrn_measured_fraction_theta_max 1.000
_diffrn_measurement_device_type 'Bruker APEX-II CCD'
_diffrn_measurement_method '\f and \w scans'
_diffrn_radiation_type CuK\a
_diffrn_radiation_wavelength 1.54178
_diffrn_reflns_av_R_equivalents 0.1278
_diffrn_reflns_av_unetI/netI 0.0445
_diffrn_reflns_Laue_measured_fraction_full 1.000
_diffrn_reflns_Laue_measured_fraction_max 1.000
_diffrn_reflns_limit_h_max 7
_diffrn_reflns_limit_h_min -7
_diffrn_reflns_limit_k_max 15
_diffrn_reflns_limit_k_min -15
_diffrn_reflns_limit_l_max 31
_diffrn_reflns_limit_l_min -31
_diffrn_reflns_number 46023
_diffrn_reflns_point_group_measured_fraction_full 1.000
_diffrn_reflns_point_group_measured_fraction_max 1.000
_diffrn_reflns_theta_full 66.583
_diffrn_reflns_theta_max 66.583
_diffrn_reflns_theta_min 3.802
_exptl_absorpt_coefficient_mu 1.132
_exptl_absorpt_correction_T_max 1
_exptl_absorpt_correction_T_min 0.8054
_exptl_absorpt_correction_type numerical
_exptl_absorpt_process_details 'Bruker SADABS, 1996'
_exptl_crystal_colour colourless
_exptl_crystal_density_diffrn 1.223
_exptl_crystal_density_meas ?
_exptl_crystal_density_method 'not measured'
_exptl_crystal_description niddle
_exptl_crystal_F_000 864
_exptl_crystal_size_max 0.245
_exptl_crystal_size_mid 0.173
_exptl_crystal_size_min 0.117
_refine_diff_density_max 0.213
_refine_diff_density_min -0.264
_refine_diff_density_rms 0.042
_refine_ls_abs_structure_details
;
 Flack x determined using 1418 quotients [(I+)-(I-)]/[(I+)+(I-)]
 (Parsons, Flack and Wagner, Acta Cryst. B69 (2013) 249-259).
;
_refine_ls_abs_structure_Flack 0.029(14)
_refine_ls_extinction_method none
_refine_ls_goodness_of_fit_ref 1.066
_refine_ls_hydrogen_treatment constr
_refine_ls_matrix_type full
_refine_ls_number_parameters 258
_refine_ls_number_reflns 3844
_refine_ls_number_restraints 0
_refine_ls_restrained_S_all 1.066
_refine_ls_R_factor_all 0.0357
_refine_ls_R_factor_gt 0.0320
_refine_ls_shift/su_max 0.001
_refine_ls_shift/su_mean 0.000
_refine_ls_structure_factor_coef Fsqd
_refine_ls_weighting_details 'w=1/[\s^2^(Fo^2^)+(0.0467P)^2^+0.0435P] where P=(Fo^2^+2Fc^2^)/3'
_refine_ls_weighting_scheme calc
_refine_ls_wR_factor_gt 0.0824
_refine_ls_wR_factor_ref 0.0840
_reflns_Friedel_coverage 0.716
_reflns_Friedel_fraction_full 1.000
_reflns_Friedel_fraction_max 1.000
_reflns_number_gt 3550
_reflns_number_total 3844
_reflns_threshold_expression 'I > 2\s(I)'
_cod_data_source_file d2ob01779b2.cif
_cod_data_source_block i17962
_cod_depositor_comments
;
The following automatic conversions were performed:

data item '_exptl_crystal_density_meas' value 'none' was changed to
'?' -- the value is perceived as not measured.

Automatic conversion script
Id: cif_fix_values 7556 2019-12-06 15:28:31Z antanas 
;
_cod_database_code 7158937
_shelx_shelxl_version_number 2018/3
_shelx_space_group_comment
;
The symmetry employed for this shelxl refinement is uniquely defined
by the following loop, which should always be used as a source of
symmetry information in preference to the above space-group names.
They are only intended as comments.
;
_shelx_estimated_absorpt_t_min 0.769
_shelx_estimated_absorpt_t_max 0.879

loop_
_space_group_symop_operation_xyz
'x, y, z'
'-x+1/2, -y, z+1/2'
'-x, y+1/2, -z+1/2'
'x+1/2, -y+1/2, -z'

loop_
_atom_site_label
_atom_site_type_symbol
_atom_site_fract_x
_atom_site_fract_y
_atom_site_fract_z
_atom_site_U_iso_or_equiv
_atom_site_adp_type
_atom_site_occupancy
_atom_site_site_symmetry_order
_atom_site_calc_flag
_atom_site_refinement_flags_posn
_atom_site_refinement_flags_adp
_atom_site_refinement_flags_occupancy
_atom_site_disorder_assembly
_atom_site_disorder_group
Si1 Si 0.37574(11) 0.56614(5) 0.36618(2) 0.01713(17) Uani 1 1 d . . . . .
O1 O 0.5425(3) 0.60045(13) 0.23693(6) 0.0259(4) Uani 1 1 d . . . . .
O2 O 1.0483(3) 0.85303(14) 0.23678(6) 0.0250(4) Uani 1 1 d . . . . .
O3 O 0.5374(3) 0.66615(12) 0.35912(6) 0.0184(4) Uani 1 1 d . . . . .
N1 N 0.8238(3) 0.71364(15) 0.23107(7) 0.0183(4) Uani 1 1 d . . . . .
C1 C 0.6234(4) 0.68300(19) 0.24709(8) 0.0193(5) Uani 1 1 d . . . . .
C2 C 0.5267(4) 0.77062(18) 0.27664(8) 0.0171(5) Uani 1 1 d . . . . .
H2 H 0.391174 0.797835 0.262346 0.021 Uiso 1 1 calc R U . . .
C3 C 0.5302(4) 0.76375(18) 0.33557(8) 0.0160(5) Uani 1 1 d . . . . .
C4 C 0.3557(4) 0.83318(18) 0.35706(8) 0.0186(5) Uani 1 1 d . . . . .
H4A H 0.314761 0.885187 0.331541 0.022 Uiso 1 1 calc R U . . .
H4AB H 0.229367 0.790516 0.364632 0.022 Uiso 1 1 calc R U . . .
C5 C 0.4269(4) 0.8888(2) 0.40486(9) 0.0235(6) Uani 1 1 d . . . . .
H5A H 0.308658 0.930791 0.418338 0.028 Uiso 1 1 calc R U . . .
H5AB H 0.467661 0.837309 0.430657 0.028 Uiso 1 1 calc R U . . .
C6 C 0.6149(4) 0.9584(2) 0.39306(9) 0.0248(6) Uani 1 1 d . . . . .
H6A H 0.652433 0.999449 0.423188 0.030 Uiso 1 1 calc R U . . .
H6AB H 0.576409 1.007150 0.365845 0.030 Uiso 1 1 calc R U . . .
C7 C 0.8045(4) 0.8937(2) 0.37689(9) 0.0212(6) Uani 1 1 d . . . . .
H7A H 0.860095 0.855555 0.406338 0.025 Uiso 1 1 calc R U . . .
H7AB H 0.917987 0.940162 0.364624 0.025 Uiso 1 1 calc R U . . .
C8 C 0.7480(4) 0.81665(18) 0.33568(8) 0.0169(5) Uani 1 1 d . . . . .
H8 H 0.859108 0.761463 0.335251 0.020 Uiso 1 1 calc R U . . .
C9 C 0.7069(4) 0.85167(19) 0.27994(9) 0.0180(5) Uani 1 1 d . . . . .
H9 H 0.664310 0.925540 0.275078 0.022 Uiso 1 1 calc R U . . .
C10 C 0.8792(4) 0.81279(19) 0.24668(8) 0.0190(5) Uani 1 1 d . . . . .
C11 C 0.9693(4) 0.6458(2) 0.20347(9) 0.0215(5) Uani 1 1 d . . . . .
H11A H 0.922316 0.573218 0.207741 0.026 Uiso 1 1 calc R U . . .
H11B H 1.112395 0.651974 0.218404 0.026 Uiso 1 1 calc R U . . .
C12 C 0.9836(4) 0.66940(18) 0.14802(8) 0.0186(5) Uani 1 1 d . . . . .
C13 C 1.1664(4) 0.7119(2) 0.12836(9) 0.0243(6) Uani 1 1 d . . . . .
H13 H 1.279919 0.729962 0.150104 0.029 Uiso 1 1 calc R U . . .
C14 C 1.1855(5) 0.7284(2) 0.07700(10) 0.0335(7) Uani 1 1 d . . . . .
H14 H 1.311479 0.758284 0.063875 0.040 Uiso 1 1 calc R U . . .
C15 C 1.0244(5) 0.7021(2) 0.04528(10) 0.0316(7) Uani 1 1 d . . . . .
H15 H 1.038949 0.712148 0.010100 0.038 Uiso 1 1 calc R U . . .
C16 C 0.8394(5) 0.6605(2) 0.06481(10) 0.0353(7) Uani 1 1 d . . . . .
H16 H 0.726366 0.642375 0.042942 0.042 Uiso 1 1 calc R U . . .
C17 C 0.8187(4) 0.6452(2) 0.11601(10) 0.0273(6) Uani 1 1 d . . . . .
H17 H 0.690504 0.617874 0.129210 0.033 Uiso 1 1 calc R U . . .
C18 C 0.5332(5) 0.4503(2) 0.34787(10) 0.0293(6) Uani 1 1 d . . . . .
H18A H 0.585080 0.458845 0.313422 0.044 Uiso 1 1 calc R U . . .
H18B H 0.443555 0.388539 0.349811 0.044 Uiso 1 1 calc R U . . .
H18C H 0.653871 0.442681 0.370749 0.044 Uiso 1 1 calc R U . . .
C19 C 0.1381(5) 0.5761(2) 0.32544(9) 0.0274(6) Uani 1 1 d . . . . .
H19A H 0.172423 0.617113 0.295555 0.041 Uiso 1 1 calc R U . . .
H19B H 0.023224 0.609902 0.344043 0.041 Uiso 1 1 calc R U . . .
H19C H 0.092958 0.506692 0.315216 0.041 Uiso 1 1 calc R U . . .
C20 C 0.2958(5) 0.5573(2) 0.43476(9) 0.0270(6) Uani 1 1 d . . . . .
C21 C 0.1830(5) 0.4536(2) 0.44292(10) 0.0371(7) Uani 1 1 d . . . . .
H21A H 0.057049 0.450207 0.421442 0.056 Uiso 1 1 calc R U . . .
H21B H 0.140462 0.447529 0.478198 0.056 Uiso 1 1 calc R U . . .
H21C H 0.279387 0.396849 0.434329 0.056 Uiso 1 1 calc R U . . .
C22 C 0.4948(6) 0.5620(3) 0.46807(10) 0.0462(9) Uani 1 1 d . . . . .
H22A H 0.591596 0.505890 0.458721 0.069 Uiso 1 1 calc R U . . .
H22B H 0.453796 0.554340 0.503376 0.069 Uiso 1 1 calc R U . . .
H22C H 0.565850 0.628738 0.463320 0.069 Uiso 1 1 calc R U . . .
C23 C 0.1433(6) 0.6442(2) 0.44951(11) 0.0427(8) Uani 1 1 d . . . . .
H23A H 0.211506 0.711305 0.443807 0.064 Uiso 1 1 calc R U . . .
H23B H 0.106233 0.637436 0.485107 0.064 Uiso 1 1 calc R U . . .
H23C H 0.014514 0.639442 0.429069 0.064 Uiso 1 1 calc R U . . .

loop_
_atom_site_aniso_label
_atom_site_aniso_U_11
_atom_site_aniso_U_22
_atom_site_aniso_U_33
_atom_site_aniso_U_23
_atom_site_aniso_U_13
_atom_site_aniso_U_12
Si1 0.0188(3) 0.0145(3) 0.0181(3) 0.0007(3) 0.0001(3) -0.0006(3)
O1 0.0278(10) 0.0262(10) 0.0237(9) -0.0042(7) 0.0024(8) -0.0072(8)
O2 0.0191(10) 0.0266(10) 0.0292(9) 0.0061(8) 0.0018(8) -0.0031(8)
O3 0.0191(9) 0.0149(8) 0.0211(8) 0.0034(7) 0.0000(7) 0.0001(7)
N1 0.0171(11) 0.0188(10) 0.0189(9) 0.0010(8) 0.0016(8) 0.0004(9)
C1 0.0185(13) 0.0245(14) 0.0151(10) 0.0025(9) -0.0010(10) -0.0001(11)
C2 0.0142(12) 0.0192(13) 0.0180(11) 0.0028(9) -0.0001(10) 0.0013(10)
C3 0.0166(12) 0.0147(12) 0.0165(11) 0.0023(9) 0.0002(10) 0.0014(10)
C4 0.0150(13) 0.0192(12) 0.0217(12) 0.0011(10) 0.0007(10) 0.0025(10)
C5 0.0236(16) 0.0224(13) 0.0245(12) -0.0058(10) 0.0014(10) 0.0030(11)
C6 0.0258(14) 0.0193(13) 0.0294(13) -0.0063(10) -0.0010(12) 0.0029(11)
C7 0.0179(13) 0.0191(12) 0.0264(13) -0.0030(10) -0.0012(10) -0.0014(10)
C8 0.0149(13) 0.0154(12) 0.0203(11) 0.0002(9) -0.0017(10) 0.0030(10)
C9 0.0161(13) 0.0165(12) 0.0215(12) 0.0038(9) -0.0015(10) 0.0004(10)
C10 0.0174(13) 0.0211(13) 0.0184(11) 0.0061(9) -0.0016(10) 0.0017(11)
C11 0.0208(13) 0.0238(13) 0.0198(12) 0.0025(10) 0.0040(10) 0.0022(11)
C12 0.0221(14) 0.0144(12) 0.0192(12) -0.0011(9) 0.0015(10) 0.0035(11)
C13 0.0212(14) 0.0285(14) 0.0232(12) -0.0022(11) 0.0017(11) -0.0013(11)
C14 0.0367(18) 0.0331(16) 0.0307(14) 0.0082(12) 0.0139(13) 0.0027(14)
C15 0.052(2) 0.0253(14) 0.0177(12) 0.0008(11) 0.0041(13) 0.0112(14)
C16 0.048(2) 0.0286(15) 0.0293(14) -0.0052(12) -0.0166(14) 0.0030(14)
C17 0.0256(15) 0.0271(15) 0.0291(13) -0.0001(11) -0.0027(11) -0.0059(12)
C18 0.0280(15) 0.0201(14) 0.0397(15) -0.0007(11) 0.0012(12) 0.0039(12)
C19 0.0266(15) 0.0287(14) 0.0268(12) 0.0015(11) -0.0054(12) -0.0044(13)
C20 0.0338(16) 0.0263(14) 0.0210(11) 0.0042(11) 0.0020(11) -0.0061(13)
C21 0.047(2) 0.0350(17) 0.0295(14) 0.0090(12) 0.0040(13) -0.0112(15)
C22 0.059(2) 0.058(2) 0.0218(13) 0.0089(15) -0.0104(14) -0.022(2)
C23 0.061(2) 0.0357(17) 0.0318(15) -0.0023(13) 0.0255(16) -0.0048(17)

loop_
_atom_type_symbol
_atom_type_description
_atom_type_scat_dispersion_real
_atom_type_scat_dispersion_imag
_atom_type_scat_source
C C 0.0181 0.0091 'International Tables Vol C Tables 4.2.6.8 and 6.1.1.4'
H H 0.0000 0.0000 'International Tables Vol C Tables 4.2.6.8 and 6.1.1.4'
N N 0.0311 0.0180 'International Tables Vol C Tables 4.2.6.8 and 6.1.1.4'
O O 0.0492 0.0322 'International Tables Vol C Tables 4.2.6.8 and 6.1.1.4'
Si Si 0.2541 0.3302 'International Tables Vol C Tables 4.2.6.8 and 6.1.1.4'

loop_
_geom_angle_atom_site_label_1
_geom_angle_atom_site_label_2
_geom_angle_atom_site_label_3
_geom_angle
_geom_angle_site_symmetry_1
_geom_angle_site_symmetry_3
_geom_angle_publ_flag
O3 Si1 C19 112.15(11) . . ?
O3 Si1 C18 105.58(11) . . ?
C19 Si1 C18 109.54(13) . . ?
O3 Si1 C20 108.63(10) . . ?
C19 Si1 C20 110.59(13) . . ?
C18 Si1 C20 110.23(12) . . ?
C3 O3 Si1 136.77(16) . . ?
C10 N1 C1 113.5(2) . . ?
C10 N1 C11 122.9(2) . . ?
C1 N1 C11 123.5(2) . . ?
O1 C1 N1 124.3(2) . . ?
O1 C1 C2 127.3(2) . . ?
N1 C1 C2 108.3(2) . . ?
C1 C2 C9 103.9(2) . . ?
C1 C2 C3 118.21(19) . . ?
C9 C2 C3 88.35(17) . . ?
C1 C2 H2 114.3 . . ?
C9 C2 H2 114.3 . . ?
C3 C2 H2 114.3 . . ?
O3 C3 C4 112.41(19) . . ?
O3 C3 C8 111.65(19) . . ?
C4 C3 C8 112.47(19) . . ?
O3 C3 C2 119.68(19) . . ?
C4 C3 C2 109.26(19) . . ?
C8 C3 C2 89.39(18) . . ?
C5 C4 C3 112.0(2) . . ?
C5 C4 H4A 109.2 . . ?
C3 C4 H4A 109.2 . . ?
C5 C4 H4AB 109.2 . . ?
C3 C4 H4AB 109.2 . . ?
H4A C4 H4AB 107.9 . . ?
C6 C5 C4 109.6(2) . . ?
C6 C5 H5A 109.8 . . ?
C4 C5 H5A 109.8 . . ?
C6 C5 H5AB 109.8 . . ?
C4 C5 H5AB 109.8 . . ?
H5A C5 H5AB 108.2 . . ?
C5 C6 C7 110.2(2) . . ?
C5 C6 H6A 109.6 . . ?
C7 C6 H6A 109.6 . . ?
C5 C6 H6AB 109.6 . . ?
C7 C6 H6AB 109.6 . . ?
H6A C6 H6AB 108.1 . . ?
C6 C7 C8 112.3(2) . . ?
C6 C7 H7A 109.2 . . ?
C8 C7 H7A 109.2 . . ?
C6 C7 H7AB 109.2 . . ?
C8 C7 H7AB 109.2 . . ?
H7A C7 H7AB 107.9 . . ?
C7 C8 C3 120.1(2) . . ?
C7 C8 C9 122.0(2) . . ?
C3 C8 C9 88.77(17) . . ?
C7 C8 H8 108.1 . . ?
C3 C8 H8 108.1 . . ?
C9 C8 H8 108.1 . . ?
C10 C9 C2 105.9(2) . . ?
C10 C9 C8 110.1(2) . . ?
C2 C9 C8 88.86(17) . . ?
C10 C9 H9 116.2 . . ?
C2 C9 H9 116.2 . . ?
C8 C9 H9 116.2 . . ?
O2 C10 N1 123.3(2) . . ?
O2 C10 C9 128.7(2) . . ?
N1 C10 C9 107.8(2) . . ?
N1 C11 C12 114.0(2) . . ?
N1 C11 H11A 108.8 . . ?
C12 C11 H11A 108.8 . . ?
N1 C11 H11B 108.8 . . ?
C12 C11 H11B 108.8 . . ?
H11A C11 H11B 107.6 . . ?
C13 C12 C17 119.1(2) . . ?
C13 C12 C11 120.1(2) . . ?
C17 C12 C11 120.8(2) . . ?
C12 C13 C14 120.5(3) . . ?
C12 C13 H13 119.8 . . ?
C14 C13 H13 119.8 . . ?
C15 C14 C13 120.4(3) . . ?
C15 C14 H14 119.8 . . ?
C13 C14 H14 119.8 . . ?
C14 C15 C16 119.5(2) . . ?
C14 C15 H15 120.3 . . ?
C16 C15 H15 120.3 . . ?
C17 C16 C15 120.3(3) . . ?
C17 C16 H16 119.9 . . ?
C15 C16 H16 119.9 . . ?
C12 C17 C16 120.3(3) . . ?
C12 C17 H17 119.8 . . ?
C16 C17 H17 119.8 . . ?
Si1 C18 H18A 109.5 . . ?
Si1 C18 H18B 109.5 . . ?
H18A C18 H18B 109.5 . . ?
Si1 C18 H18C 109.5 . . ?
H18A C18 H18C 109.5 . . ?
H18B C18 H18C 109.5 . . ?
Si1 C19 H19A 109.5 . . ?
Si1 C19 H19B 109.5 . . ?
H19A C19 H19B 109.5 . . ?
Si1 C19 H19C 109.5 . . ?
H19A C19 H19C 109.5 . . ?
H19B C19 H19C 109.5 . . ?
C23 C20 C21 108.2(2) . . ?
C23 C20 C22 109.7(3) . . ?
C21 C20 C22 109.4(2) . . ?
C23 C20 Si1 111.74(18) . . ?
C21 C20 Si1 108.19(17) . . ?
C22 C20 Si1 109.59(19) . . ?
C20 C21 H21A 109.5 . . ?
C20 C21 H21B 109.5 . . ?
H21A C21 H21B 109.5 . . ?
C20 C21 H21C 109.5 . . ?
H21A C21 H21C 109.5 . . ?
H21B C21 H21C 109.5 . . ?
C20 C22 H22A 109.5 . . ?
C20 C22 H22B 109.5 . . ?
H22A C22 H22B 109.5 . . ?
C20 C22 H22C 109.5 . . ?
H22A C22 H22C 109.5 . . ?
H22B C22 H22C 109.5 . . ?
C20 C23 H23A 109.5 . . ?
C20 C23 H23B 109.5 . . ?
H23A C23 H23B 109.5 . . ?
C20 C23 H23C 109.5 . . ?
H23A C23 H23C 109.5 . . ?
H23B C23 H23C 109.5 . . ?

loop_
_geom_bond_atom_site_label_1
_geom_bond_atom_site_label_2
_geom_bond_distance
_geom_bond_site_symmetry_2
_geom_bond_publ_flag
Si1 O3 1.6571(17) . ?
Si1 C19 1.855(3) . ?
Si1 C18 1.861(3) . ?
Si1 C20 1.897(3) . ?
O1 C1 1.213(3) . ?
O2 C10 1.216(3) . ?
O3 C3 1.409(3) . ?
N1 C10 1.391(3) . ?
N1 C1 1.392(3) . ?
N1 C11 1.467(3) . ?
C1 C2 1.507(3) . ?
C2 C9 1.548(3) . ?
C2 C3 1.571(3) . ?
C2 H2 1.0000 . ?
C3 C4 1.531(3) . ?
C3 C8 1.535(3) . ?
C4 C5 1.529(3) . ?
C4 H4A 0.9900 . ?
C4 H4AB 0.9900 . ?
C5 C6 1.522(4) . ?
C5 H5A 0.9900 . ?
C5 H5AB 0.9900 . ?
C6 C7 1.522(3) . ?
C6 H6A 0.9900 . ?
C6 H6AB 0.9900 . ?
C7 C8 1.524(3) . ?
C7 H7A 0.9900 . ?
C7 H7AB 0.9900 . ?
C8 C9 1.573(3) . ?
C8 H8 1.0000 . ?
C9 C10 1.489(3) . ?
C9 H9 1.0000 . ?
C11 C12 1.510(3) . ?
C11 H11A 0.9900 . ?
C11 H11B 0.9900 . ?
C12 C13 1.380(4) . ?
C12 C17 1.381(4) . ?
C13 C14 1.389(4) . ?
C13 H13 0.9500 . ?
C14 C15 1.364(4) . ?
C14 H14 0.9500 . ?
C15 C16 1.386(4) . ?
C15 H15 0.9500 . ?
C16 C17 1.383(4) . ?
C16 H16 0.9500 . ?
C17 H17 0.9500 . ?
C18 H18A 0.9800 . ?
C18 H18B 0.9800 . ?
C18 H18C 0.9800 . ?
C19 H19A 0.9800 . ?
C19 H19B 0.9800 . ?
C19 H19C 0.9800 . ?
C20 C23 1.529(4) . ?
C20 C21 1.533(4) . ?
C20 C22 1.538(4) . ?
C21 H21A 0.9800 . ?
C21 H21B 0.9800 . ?
C21 H21C 0.9800 . ?
C22 H22A 0.9800 . ?
C22 H22B 0.9800 . ?
C22 H22C 0.9800 . ?
C23 H23A 0.9800 . ?
C23 H23B 0.9800 . ?
C23 H23C 0.9800 . ?
